data_7040231
loop_
_publ_author_name
'Jurca, Titel'
'Ouanounou, Sarah'
'Shih, Wei-Chih'
'Ong, Tiow-Gan'
'Yap, Glenn P. A.'
'Korobkov, Ilia'
'Gorelsky, Serge'
'Richeson, Darrin'

_publ_section_title
;
 Structural and electronic trends for five coordinate 1(st) row transition
 metal complexes: Mn(ii) to Zn(ii) captured in a bis(iminopyridine)
 framework.
;
_journal_issue 36
_journal_name_full 'Dalton transactions (Cambridge, England : 2003)'
_journal_page_first 14327
_journal_page_last 14334
_journal_paper_doi 10.1039/c6dt02598f
_journal_volume 45
_journal_year 2016
_chemical_formula_sum 'C47 H55 Br2 Fe N3'
_chemical_formula_weight 877.61
_chemical_name_systematic
;
 ?
;
_space_group_IT_number 14
_symmetry_cell_setting monoclinic
_symmetry_space_group_name_Hall '-P 2yn'
_symmetry_space_group_name_H-M 'P 1 21/n 1'
_atom_sites_solution_hydrogens geom
_atom_sites_solution_primary direct
_atom_sites_solution_secondary difmap
_audit_creation_method SHELXL-97
_audit_update_record
;
2016-06-28 deposited with the CCDC.
2016-08-08 downloaded from the CCDC.
;
_cell_angle_alpha 90.00
_cell_angle_beta 96.0360(10)
_cell_angle_gamma 90.00
_cell_formula_units_Z 4
_cell_length_a 10.1990(2)
_cell_length_b 17.8294(4)
_cell_length_c 23.3592(5)
_cell_measurement_reflns_used 7658
_cell_measurement_temperature 100(2)
_cell_measurement_theta_max 26.92
_cell_measurement_theta_min 2.28
_cell_volume 4224.14(16)
_computing_cell_refinement 'SAINT (Bruker, 2002)'
_computing_data_collection 'SMART (Bruker, 2002)'
_computing_data_reduction SAINT
_computing_molecular_graphics 'SHELXTL (Sheldrick, 2001)'
_computing_publication_material 'SHELXTL (Sheldrick, 2001)'
_computing_structure_refinement 'SHELXL-97 (Sheldrick, 1997)'
_computing_structure_solution 'SHELXS-97 (Sheldrick, 1990)'
_diffrn_ambient_temperature 100(2)
_diffrn_detector_area_resol_mean 836.6
_diffrn_measured_fraction_theta_full 1.000
_diffrn_measured_fraction_theta_max 1.000
_diffrn_measurement_device_type 'Bruker AXS APEX diffractometer'
_diffrn_measurement_method \w
_diffrn_radiation_monochromator graphite
_diffrn_radiation_source 'fine-focus sealed tube'
_diffrn_radiation_type MoK\a
_diffrn_radiation_wavelength 0.71073
_diffrn_reflns_av_R_equivalents 0.0509
_diffrn_reflns_av_sigmaI/netI 0.0549
_diffrn_reflns_limit_h_max 13
_diffrn_reflns_limit_h_min -11
_diffrn_reflns_limit_k_max 22
_diffrn_reflns_limit_k_min -18
_diffrn_reflns_limit_l_max 29
_diffrn_reflns_limit_l_min -29
_diffrn_reflns_number 36468
_diffrn_reflns_theta_full 25.00
_diffrn_reflns_theta_max 27.10
_diffrn_reflns_theta_min 1.75
_diffrn_standards_decay_% 1
_diffrn_standards_interval_count 0
_diffrn_standards_interval_time 0
_diffrn_standards_number 0
_exptl_absorpt_coefficient_mu 2.284
_exptl_absorpt_correction_T_max 0.7455
_exptl_absorpt_correction_T_min 0.6507
_exptl_absorpt_correction_type multi-scan
_exptl_absorpt_process_details 'SADABS (Sheldrick, 2003)'
_exptl_crystal_colour blue
_exptl_crystal_density_diffrn 1.380
_exptl_crystal_density_method 'not measured'
_exptl_crystal_description prism
_exptl_crystal_F_000 1816
_exptl_crystal_size_max 0.25
_exptl_crystal_size_mid 0.25
_exptl_crystal_size_min 0.20
_refine_diff_density_max 0.494
_refine_diff_density_min -0.349
_refine_diff_density_rms 0.082
_refine_ls_extinction_method none
_refine_ls_goodness_of_fit_ref 1.037
_refine_ls_hydrogen_treatment constr
_refine_ls_matrix_type full
_refine_ls_number_parameters 490
_refine_ls_number_reflns 9306
_refine_ls_number_restraints 0
_refine_ls_restrained_S_all 1.037
_refine_ls_R_factor_all 0.0571
_refine_ls_R_factor_gt 0.0353
_refine_ls_shift/su_max 0.001
_refine_ls_shift/su_mean 0.000
_refine_ls_structure_factor_coef Fsqd
_refine_ls_weighting_details 'calc w=1/[\s^2^(Fo^2^)+(0.0371P)^2^+0.0714P] where P=(Fo^2^+2Fc^2^)/3'
_refine_ls_weighting_scheme calc
_refine_ls_wR_factor_gt 0.0753
_refine_ls_wR_factor_ref 0.0821
_reflns_number_gt 7030
_reflns_number_total 9306
_reflns_threshold_expression >2sigma(I)
_cod_data_source_file c6dt02598f2.cif
_cod_data_source_block i11497
_cod_depositor_comments
;
The following automatic conversions were performed:

'_symmetry_cell_setting' value 'Monoclinic' changed to 'monoclinic'
according to
/usr/data/users/saulius/crontab/automatic-downloads/rss-feeds/RSC/lib/dictionaries/cif_core.dic
dictionary named 'cif_core.dic' version 2.4.2 from 2011-04-26.

Automatic conversion script
Id: cif_fix_values 4268 2015-11-12 08:31:59Z antanas 

 Adding full bibliography for 7040230--7040235.cif.
;
_cod_original_cell_volume 4224.14(15)
_cod_original_sg_symbol_H-M P2(1)/n
_cod_database_code 7040231

loop_
_symmetry_equiv_pos_as_xyz
'x, y, z'
'-x+1/2, y+1/2, -z+1/2'
'-x, -y, -z'
'x-1/2, -y-1/2, z-1/2'

loop_
_atom_site_label
_atom_site_type_symbol
_atom_site_fract_x
_atom_site_fract_y
_atom_site_fract_z
_atom_site_U_iso_or_equiv
_atom_site_adp_type
_atom_site_occupancy
_atom_site_symmetry_multiplicity
_atom_site_calc_flag
_atom_site_refinement_flags
Fe Fe 0.73044(3) 0.360717(18) 0.115320(14) 0.01272(9) Uani 1 1 d .
Br1 Br 0.51727(2) 0.391431(14) 0.150663(11) 0.01794(7) Uani 1 1 d .
Br2 Br 0.85652(3) 0.254753(13) 0.152270(11) 0.02004(7) Uani 1 1 d .
N1 N 0.65072(19) 0.31554(10) 0.03303(9) 0.0128(4) Uani 1 1 d .
N2 N 0.73443(19) 0.44692(10) 0.05624(8) 0.0122(4) Uani 1 1 d .
N3 N 0.83834(19) 0.45124(10) 0.16103(8) 0.0120(4) Uani 1 1 d .
C1 C 0.4987(2) 0.22556(13) 0.05870(10) 0.0150(5) Uani 1 1 d .
H1A H 0.4622 0.2664 0.0778 0.018 Uiso 1 1 calc R
C2 C 0.4383(2) 0.15591(13) 0.06026(10) 0.0153(5) Uani 1 1 d .
C3 C 0.4976(2) 0.09880(13) 0.03219(11) 0.0184(6) Uani 1 1 d .
H3A H 0.4597 0.0501 0.0310 0.022 Uiso 1 1 calc R
C4 C 0.6105(2) 0.11110(13) 0.00599(11) 0.0180(6) Uani 1 1 d .
H4A H 0.6476 0.0698 -0.0123 0.022 Uiso 1 1 calc R
C5 C 0.6741(2) 0.18048(13) 0.00461(10) 0.0138(5) Uani 1 1 d .
C6 C 0.6095(2) 0.23843(13) 0.03067(10) 0.0131(5) Uani 1 1 d .
C7 C 0.3176(2) 0.14625(14) 0.09282(11) 0.0192(6) Uani 1 1 d .
C8 C 0.2138(3) 0.20606(15) 0.07290(13) 0.0290(7) Uani 1 1 d .
H8A H 0.1343 0.1979 0.0923 0.044 Uiso 1 1 calc R
H8B H 0.1915 0.2023 0.0312 0.044 Uiso 1 1 calc R
H8C H 0.2495 0.2560 0.0826 0.044 Uiso 1 1 calc R
C9 C 0.3588(3) 0.15671(16) 0.15699(12) 0.0299(7) Uani 1 1 d .
H9A H 0.4236 0.1183 0.1703 0.045 Uiso 1 1 calc R
H9B H 0.2813 0.1521 0.1782 0.045 Uiso 1 1 calc R
H9C H 0.3980 0.2065 0.1637 0.045 Uiso 1 1 calc R
C10 C 0.2549(3) 0.06876(13) 0.08341(12) 0.0236(6) Uani 1 1 d .
H10A H 0.3191 0.0301 0.0970 0.035 Uiso 1 1 calc R
H10B H 0.2277 0.0614 0.0423 0.035 Uiso 1 1 calc R
H10C H 0.1776 0.0651 0.1049 0.035 Uiso 1 1 calc R
C11 C 0.8038(2) 0.18303(13) -0.02336(11) 0.0158(5) Uani 1 1 d .
C12 C 0.8965(3) 0.12305(13) 0.00448(12) 0.0212(6) Uani 1 1 d .
H12A H 0.8543 0.0738 -0.0005 0.032 Uiso 1 1 calc R
H12B H 0.9160 0.1338 0.0456 0.032 Uiso 1 1 calc R
H12C H 0.9786 0.1231 -0.0138 0.032 Uiso 1 1 calc R
C13 C 0.7733(3) 0.16541(14) -0.08758(11) 0.0214(6) Uani 1 1 d .
H13A H 0.7352 0.1150 -0.0922 0.032 Uiso 1 1 calc R
H13B H 0.8548 0.1677 -0.1063 0.032 Uiso 1 1 calc R
H13C H 0.7103 0.2022 -0.1053 0.032 Uiso 1 1 calc R
C14 C 0.8799(2) 0.25722(13) -0.01712(11) 0.0180(6) Uani 1 1 d .
H14A H 0.8306 0.2961 -0.0400 0.027 Uiso 1 1 calc R
H14B H 0.9667 0.2508 -0.0309 0.027 Uiso 1 1 calc R
H14C H 0.8909 0.2722 0.0235 0.027 Uiso 1 1 calc R
C15 C 0.4637(2) 0.29250(13) -0.07905(11) 0.0191(6) Uani 1 1 d .
H15A H 0.4206 0.2754 -0.0474 0.023 Uiso 1 1 calc R
C16 C 0.4173(3) 0.27084(14) -0.13353(12) 0.0228(6) Uani 1 1 d .
H16A H 0.3412 0.2399 -0.1393 0.027 Uiso 1 1 calc R
C17 C 0.4801(3) 0.29360(15) -0.18056(12) 0.0259(6) Uani 1 1 d .
H17A H 0.4488 0.2772 -0.2182 0.031 Uiso 1 1 calc R
C18 C 0.5877(3) 0.33994(14) -0.17209(12) 0.0243(6) Uani 1 1 d .
H18A H 0.6303 0.3563 -0.2041 0.029 Uiso 1 1 calc R
C19 C 0.6348(3) 0.36316(14) -0.11674(11) 0.0195(6) Uani 1 1 d .
H19A H 0.7093 0.3954 -0.1113 0.023 Uiso 1 1 calc R
C20 C 0.5735(2) 0.33936(13) -0.06919(11) 0.0153(5) Uani 1 1 d .
C21 C 0.6297(2) 0.36046(13) -0.01039(10) 0.0129(5) Uani 1 1 d .
C22 C 0.6731(2) 0.43879(13) 0.00292(10) 0.0126(5) Uani 1 1 d .
C23 C 0.6485(2) 0.50013(14) -0.03326(10) 0.0166(5) Uani 1 1 d .
H23A H 0.6022 0.4941 -0.0705 0.020 Uiso 1 1 calc R
C24 C 0.6923(2) 0.56998(13) -0.01430(11) 0.0176(6) Uani 1 1 d .
H24A H 0.6771 0.6125 -0.0386 0.021 Uiso 1 1 calc R
C25 C 0.7584(2) 0.57794(14) 0.04027(11) 0.0165(6) Uani 1 1 d .
H25A H 0.7903 0.6255 0.0537 0.020 Uiso 1 1 calc R
C26 C 0.7771(2) 0.51480(13) 0.07500(10) 0.0129(5) Uani 1 1 d .
C27 C 0.8362(2) 0.51562(13) 0.13569(10) 0.0130(5) Uani 1 1 d .
C28 C 0.9913(3) 0.62334(14) 0.14212(12) 0.0206(6) Uani 1 1 d .
H28A H 1.0293 0.6039 0.1098 0.025 Uiso 1 1 calc R
C29 C 1.0415(3) 0.68845(14) 0.16854(12) 0.0242(6) Uani 1 1 d .
H29A H 1.1149 0.7128 0.1548 0.029 Uiso 1 1 calc R
C30 C 0.9856(3) 0.71769(14) 0.21433(12) 0.0239(6) Uani 1 1 d .
H30A H 1.0212 0.7619 0.2327 0.029 Uiso 1 1 calc R
C31 C 0.8778(3) 0.68333(14) 0.23403(11) 0.0229(6) Uani 1 1 d .
H31A H 0.8376 0.7047 0.2651 0.027 Uiso 1 1 calc R
C32 C 0.8284(3) 0.61777(13) 0.20854(11) 0.0192(6) Uani 1 1 d .
H32A H 0.7546 0.5939 0.2223 0.023 Uiso 1 1 calc R
C33 C 0.8864(2) 0.58661(13) 0.16266(10) 0.0144(5) Uani 1 1 d .
C34 C 0.7818(2) 0.45042(12) 0.25653(10) 0.0144(5) Uani 1 1 d .
H34A H 0.6943 0.4577 0.2391 0.017 Uiso 1 1 calc R
C35 C 0.8038(2) 0.44577(13) 0.31584(11) 0.0160(5) Uani 1 1 d .
C36 C 0.9318(3) 0.43341(14) 0.33902(11) 0.0204(6) Uani 1 1 d .
H36A H 0.9518 0.4300 0.3796 0.024 Uiso 1 1 calc R
C37 C 1.0315(3) 0.42599(14) 0.30359(11) 0.0211(6) Uani 1 1 d .
H37A H 1.1184 0.4171 0.3212 0.025 Uiso 1 1 calc R
C38 C 1.0127(2) 0.43065(13) 0.24380(11) 0.0144(5) Uani 1 1 d .
C39 C 0.8837(2) 0.44475(12) 0.22144(10) 0.0135(5) Uani 1 1 d .
C40 C 0.6876(3) 0.45820(15) 0.35191(11) 0.0224(6) Uani 1 1 d .
C41 C 0.6447(3) 0.54018(17) 0.34496(14) 0.0417(9) Uani 1 1 d .
H41A H 0.5723 0.5499 0.3684 0.063 Uiso 1 1 calc R
H41B H 0.6151 0.5503 0.3044 0.063 Uiso 1 1 calc R
H41C H 0.7193 0.5729 0.3576 0.063 Uiso 1 1 calc R
C42 C 0.5721(3) 0.40866(19) 0.32996(14) 0.0421(9) Uani 1 1 d .
H42A H 0.4960 0.4207 0.3506 0.063 Uiso 1 1 calc R
H42B H 0.5962 0.3559 0.3364 0.063 Uiso 1 1 calc R
H42C H 0.5494 0.4174 0.2887 0.063 Uiso 1 1 calc R
C43 C 0.7264(3) 0.44245(17) 0.41509(12) 0.0359(8) Uani 1 1 d .
H43A H 0.6503 0.4506 0.4367 0.054 Uiso 1 1 calc R
H43B H 0.7981 0.4762 0.4296 0.054 Uiso 1 1 calc R
H43C H 0.7561 0.3903 0.4199 0.054 Uiso 1 1 calc R
C44 C 1.1362(2) 0.42063(14) 0.21184(11) 0.0176(6) Uani 1 1 d .
C45 C 1.2008(3) 0.34478(14) 0.22973(12) 0.0252(6) Uani 1 1 d .
H45A H 1.1395 0.3039 0.2180 0.038 Uiso 1 1 calc R
H45B H 1.2225 0.3437 0.2716 0.038 Uiso 1 1 calc R
H45C H 1.2816 0.3386 0.2109 0.038 Uiso 1 1 calc R
C46 C 1.2329(3) 0.48462(15) 0.22991(12) 0.0259(6) Uani 1 1 d .
H46A H 1.1903 0.5329 0.2204 0.039 Uiso 1 1 calc R
H46B H 1.3115 0.4797 0.2094 0.039 Uiso 1 1 calc R
H46C H 1.2586 0.4820 0.2715 0.039 Uiso 1 1 calc R
C47 C 1.1128(3) 0.42023(14) 0.14632(11) 0.0198(6) Uani 1 1 d .
H47A H 1.0471 0.3819 0.1338 0.030 Uiso 1 1 calc R
H47B H 1.1957 0.4090 0.1303 0.030 Uiso 1 1 calc R
H47C H 1.0805 0.4695 0.1327 0.030 Uiso 1 1 calc R

loop_
_atom_site_aniso_label
_atom_site_aniso_U_11
_atom_site_aniso_U_22
_atom_site_aniso_U_33
_atom_site_aniso_U_23
_atom_site_aniso_U_13
_atom_site_aniso_U_12
Fe 0.01536(19) 0.01162(18) 0.01126(19) 0.00060(14) 0.00176(14) -0.00120(14)
Br1 0.01500(13) 0.02314(15) 0.01600(14) -0.00272(10) 0.00312(10) 0.00024(10)
Br2 0.02421(15) 0.01557(14) 0.01975(14) 0.00266(10) -0.00045(11) 0.00229(11)
N1 0.0116(11) 0.0120(11) 0.0155(11) -0.0003(8) 0.0042(9) -0.0014(8)
N2 0.0129(11) 0.0103(10) 0.0137(11) -0.0007(8) 0.0022(9) 0.0000(8)
N3 0.0118(11) 0.0131(11) 0.0117(11) 0.0001(8) 0.0034(8) 0.0017(8)
C1 0.0172(13) 0.0126(13) 0.0150(13) -0.0015(10) 0.0011(11) 0.0008(10)
C2 0.0140(13) 0.0173(14) 0.0143(13) 0.0010(10) -0.0006(10) -0.0019(10)
C3 0.0173(14) 0.0146(14) 0.0229(15) -0.0018(11) 0.0008(11) -0.0034(10)
C4 0.0192(14) 0.0136(13) 0.0213(14) -0.0048(11) 0.0037(11) 0.0016(11)
C5 0.0135(13) 0.0147(13) 0.0128(13) 0.0015(10) 0.0001(10) -0.0008(10)
C6 0.0138(13) 0.0113(13) 0.0136(13) 0.0009(10) -0.0013(10) -0.0024(10)
C7 0.0173(14) 0.0195(14) 0.0215(15) -0.0023(11) 0.0058(11) -0.0031(11)
C8 0.0171(15) 0.0246(16) 0.046(2) 0.0018(13) 0.0057(13) -0.0007(12)
C9 0.0322(17) 0.0355(18) 0.0228(16) -0.0024(13) 0.0060(13) -0.0121(13)
C10 0.0235(15) 0.0190(14) 0.0289(16) -0.0031(12) 0.0063(13) -0.0075(11)
C11 0.0122(13) 0.0166(13) 0.0189(14) -0.0012(11) 0.0037(11) 0.0001(10)
C12 0.0182(14) 0.0171(14) 0.0281(16) 0.0007(11) 0.0012(12) -0.0016(11)
C13 0.0226(15) 0.0188(14) 0.0236(15) -0.0032(11) 0.0072(12) -0.0042(11)
C14 0.0147(14) 0.0190(14) 0.0211(14) -0.0007(11) 0.0048(11) 0.0002(10)
C15 0.0174(14) 0.0158(14) 0.0236(15) 0.0000(11) -0.0005(11) 0.0019(11)
C16 0.0190(15) 0.0204(14) 0.0275(16) -0.0052(12) -0.0054(12) 0.0007(11)
C17 0.0321(17) 0.0266(16) 0.0171(15) -0.0063(12) -0.0064(12) 0.0069(13)
C18 0.0321(17) 0.0248(15) 0.0164(15) -0.0014(11) 0.0049(12) 0.0034(12)
C19 0.0210(14) 0.0175(14) 0.0199(14) -0.0010(11) 0.0016(12) 0.0006(11)
C20 0.0183(14) 0.0122(13) 0.0148(13) -0.0009(10) -0.0003(11) 0.0041(10)
C21 0.0100(12) 0.0148(13) 0.0144(13) -0.0030(10) 0.0044(10) 0.0017(10)
C22 0.0106(12) 0.0147(13) 0.0132(13) -0.0001(10) 0.0044(10) 0.0013(10)
C23 0.0189(14) 0.0198(14) 0.0114(13) 0.0007(10) 0.0023(10) 0.0006(11)
C24 0.0220(14) 0.0143(13) 0.0172(14) 0.0035(10) 0.0053(11) 0.0024(11)
C25 0.0179(14) 0.0117(13) 0.0202(14) -0.0011(10) 0.0037(11) -0.0022(10)
C26 0.0112(12) 0.0136(13) 0.0142(13) -0.0002(10) 0.0029(10) 0.0006(10)
C27 0.0089(12) 0.0147(13) 0.0164(13) -0.0016(10) 0.0053(10) 0.0012(10)
C28 0.0234(15) 0.0178(14) 0.0209(15) 0.0004(11) 0.0046(12) -0.0019(11)
C29 0.0238(15) 0.0166(14) 0.0312(17) 0.0046(12) -0.0017(13) -0.0060(11)
C30 0.0332(17) 0.0128(13) 0.0231(15) -0.0002(11) -0.0094(12) -0.0026(12)
C31 0.0336(17) 0.0167(14) 0.0180(14) -0.0039(11) 0.0011(12) 0.0039(12)
C32 0.0235(15) 0.0183(14) 0.0157(14) 0.0003(11) 0.0016(11) -0.0010(11)
C33 0.0179(14) 0.0108(13) 0.0138(13) 0.0017(10) -0.0024(11) 0.0015(10)
C34 0.0136(13) 0.0137(13) 0.0156(13) -0.0015(10) 0.0006(10) -0.0006(10)
C35 0.0202(14) 0.0130(13) 0.0156(13) -0.0015(10) 0.0061(11) -0.0008(10)
C36 0.0261(15) 0.0237(15) 0.0112(13) -0.0010(11) 0.0018(11) -0.0012(12)
C37 0.0176(14) 0.0254(15) 0.0194(15) 0.0013(11) -0.0015(12) 0.0039(11)
C38 0.0172(14) 0.0106(13) 0.0160(13) 0.0009(10) 0.0037(11) 0.0006(10)
C39 0.0215(14) 0.0082(12) 0.0113(13) -0.0022(9) 0.0034(11) -0.0022(10)
C40 0.0261(16) 0.0265(15) 0.0159(14) -0.0042(11) 0.0091(12) -0.0046(12)
C41 0.053(2) 0.0389(19) 0.037(2) -0.0005(15) 0.0258(17) 0.0121(16)
C42 0.0336(19) 0.066(2) 0.0292(19) -0.0149(16) 0.0160(15) -0.0237(17)
C43 0.0403(19) 0.047(2) 0.0225(17) -0.0059(14) 0.0118(15) -0.0078(15)
C44 0.0159(14) 0.0171(13) 0.0205(15) 0.0032(11) 0.0046(11) 0.0025(11)
C45 0.0230(15) 0.0275(16) 0.0256(16) 0.0014(12) 0.0054(13) 0.0077(12)
C46 0.0203(15) 0.0296(16) 0.0280(16) -0.0029(12) 0.0036(12) -0.0037(12)
C47 0.0172(14) 0.0251(15) 0.0180(14) -0.0003(11) 0.0059(11) 0.0033(11)

loop_
_atom_type_symbol
_atom_type_description
_atom_type_scat_dispersion_real
_atom_type_scat_dispersion_imag
_atom_type_scat_source
C C 0.0033 0.0016 'International Tables Vol C Tables 4.2.6.8 and 6.1.1.4'
H H 0.0000 0.0000 'International Tables Vol C Tables 4.2.6.8 and 6.1.1.4'
N N 0.0061 0.0033 'International Tables Vol C Tables 4.2.6.8 and 6.1.1.4'
Fe Fe 0.3463 0.8444 'International Tables Vol C Tables 4.2.6.8 and 6.1.1.4'
Br Br -0.2901 2.4595 'International Tables Vol C Tables 4.2.6.8 and 6.1.1.4'

loop_
_geom_angle_atom_site_label_1
_geom_angle_atom_site_label_2
_geom_angle_atom_site_label_3
_geom_angle
N2 Fe N1 73.48(7)
N2 Fe N3 74.40(7)
N1 Fe N3 146.95(7)
N2 Fe Br2 141.17(5)
N1 Fe Br2 99.44(5)
N3 Fe Br2 100.61(5)
N2 Fe Br1 97.94(5)
N1 Fe Br1 96.77(5)
N3 Fe Br1 95.13(5)
Br2 Fe Br1 120.880(16)
C21 N1 C6 122.6(2)
C21 N1 Fe 118.85(16)
C6 N1 Fe 118.13(15)
C26 N2 C22 120.2(2)
C26 N2 Fe 118.68(16)
C22 N2 Fe 119.94(15)
C27 N3 C39 120.5(2)
C27 N3 Fe 116.91(17)
C39 N3 Fe 121.02(14)
C6 C1 C2 123.2(2)
C3 C2 C1 115.3(2)
C3 C2 C7 124.7(2)
C1 C2 C7 119.9(2)
C4 C3 C2 121.4(2)
C3 C4 C5 124.2(2)
C4 C5 C6 113.7(2)
C4 C5 C11 117.3(2)
C6 C5 C11 129.0(2)
C1 C6 C5 121.9(2)
C1 C6 N1 113.0(2)
C5 C6 N1 125.1(2)
C2 C7 C10 112.2(2)
C2 C7 C9 108.8(2)
C10 C7 C9 108.6(2)
C2 C7 C8 109.7(2)
C10 C7 C8 108.6(2)
C9 C7 C8 108.8(2)
C12 C11 C14 106.2(2)
C12 C11 C5 108.7(2)
C14 C11 C5 115.79(19)
C12 C11 C13 109.0(2)
C14 C11 C13 108.6(2)
C5 C11 C13 108.4(2)
C16 C15 C20 121.1(2)
C15 C16 C17 120.7(3)
C18 C17 C16 119.4(3)
C17 C18 C19 120.4(2)
C18 C19 C20 120.5(2)
C19 C20 C15 118.0(2)
C19 C20 C21 119.9(2)
C15 C20 C21 122.0(2)
N1 C21 C20 125.9(2)
N1 C21 C22 113.4(2)
C20 C21 C22 120.7(2)
N2 C22 C23 121.1(2)
N2 C22 C21 113.3(2)
C23 C22 C21 125.5(2)
C24 C23 C22 118.9(2)
C23 C24 C25 119.8(2)
C24 C25 C26 118.5(2)
N2 C26 C25 121.3(2)
N2 C26 C27 114.0(2)
C25 C26 C27 124.6(2)
N3 C27 C33 125.2(2)
N3 C27 C26 114.6(2)
C33 C27 C26 120.2(2)
C33 C28 C29 120.3(2)
C30 C29 C28 120.2(2)
C29 C30 C31 120.3(2)
C30 C31 C32 119.9(2)
C31 C32 C33 120.2(2)
C28 C33 C32 119.0(2)
C28 C33 C27 120.2(2)
C32 C33 C27 120.8(2)
C35 C34 C39 122.2(2)
C36 C35 C34 116.8(2)
C36 C35 C40 124.1(2)
C34 C35 C40 119.1(2)
C35 C36 C37 120.4(2)
C36 C37 C38 124.2(2)
C37 C38 C39 114.4(2)
C37 C38 C44 116.5(2)
C39 C38 C44 129.1(2)
C38 C39 C34 121.9(2)
C38 C39 N3 125.2(2)
C34 C39 N3 112.8(2)
C42 C40 C43 109.6(2)
C42 C40 C41 108.5(3)
C43 C40 C41 108.9(2)
C42 C40 C35 110.2(2)
C43 C40 C35 111.6(2)
C41 C40 C35 107.9(2)
C47 C44 C46 107.9(2)
C47 C44 C38 116.0(2)
C46 C44 C38 108.3(2)
C47 C44 C45 106.6(2)
C46 C44 C45 109.4(2)
C38 C44 C45 108.56(19)

loop_
_geom_bond_atom_site_label_1
_geom_bond_atom_site_label_2
_geom_bond_distance
Fe N2 2.0690(19)
Fe N1 2.163(2)
Fe N3 2.170(2)
Fe Br2 2.3946(4)
Fe Br1 2.4670(4)
N1 C21 1.292(3)
N1 C6 1.437(3)
N2 C26 1.344(3)
N2 C22 1.341(3)
N3 C27 1.291(3)
N3 C39 1.443(3)
C1 C6 1.383(3)
C1 C2 1.389(3)
C2 C3 1.384(3)
C2 C7 1.524(3)
C3 C4 1.377(3)
C4 C5 1.399(3)
C5 C6 1.399(3)
C5 C11 1.536(3)
C7 C10 1.528(3)
C7 C9 1.525(4)
C7 C8 1.540(4)
C11 C12 1.527(3)
C11 C14 1.533(3)
C11 C13 1.532(3)
C15 C16 1.366(4)
C15 C20 1.397(3)
C16 C17 1.389(4)
C17 C18 1.371(4)
C18 C19 1.394(4)
C19 C20 1.397(3)
C20 C21 1.480(3)
C21 C22 1.488(3)
C22 C23 1.389(3)
C23 C24 1.380(3)
C24 C25 1.385(4)
C25 C26 1.389(3)
C26 C27 1.481(3)
C27 C33 1.481(3)
C28 C33 1.383(3)
C28 C29 1.387(4)
C29 C30 1.367(4)
C30 C31 1.379(4)
C31 C32 1.383(3)
C32 C33 1.393(3)
C34 C35 1.382(3)
C34 C39 1.393(3)
C35 C36 1.378(4)
C35 C40 1.541(3)
C36 C37 1.383(3)
C37 C38 1.392(3)
C38 C39 1.387(3)
C38 C44 1.540(3)
C40 C42 1.518(4)
C40 C43 1.514(4)
C40 C41 1.529(4)
C44 C47 1.524(3)
C44 C46 1.538(4)
C44 C45 1.543(3)

loop_
_geom_torsion_atom_site_label_1
_geom_torsion_atom_site_label_2
_geom_torsion_atom_site_label_3
_geom_torsion_atom_site_label_4
_geom_torsion
N2 Fe N1 C21 -7.05(17)
N3 Fe N1 C21 -21.1(2)
Br2 Fe N1 C21 -147.81(16)
Br1 Fe N1 C21 89.26(17)
N2 Fe N1 C6 179.91(17)
N3 Fe N1 C6 165.87(15)
Br2 Fe N1 C6 39.16(16)
Br1 Fe N1 C6 -83.78(15)
N1 Fe N2 C26 177.54(18)
N3 Fe N2 C26 -10.35(16)
Br2 Fe N2 C26 -97.95(17)
Br1 Fe N2 C26 82.79(16)
N1 Fe N2 C22 9.81(16)
N3 Fe N2 C22 -178.09(18)
Br2 Fe N2 C22 94.31(18)
Br1 Fe N2 C22 -84.94(17)
N2 Fe N3 C27 10.53(16)
N1 Fe N3 C27 24.5(2)
Br2 Fe N3 C27 150.94(15)
Br1 Fe N3 C27 -86.30(16)
N2 Fe N3 C39 176.53(18)
N1 Fe N3 C39 -169.50(15)
Br2 Fe N3 C39 -43.06(16)
Br1 Fe N3 C39 79.70(16)
C6 C1 C2 C3 0.8(4)
C6 C1 C2 C7 179.2(2)
C1 C2 C3 C4 1.4(4)
C7 C2 C3 C4 -176.8(2)
C2 C3 C4 C5 -0.6(4)
C3 C4 C5 C6 -2.4(4)
C3 C4 C5 C11 176.4(2)
C2 C1 C6 C5 -4.1(4)
C2 C1 C6 N1 177.6(2)
C4 C5 C6 C1 4.6(4)
C11 C5 C6 C1 -174.0(2)
C4 C5 C6 N1 -177.2(2)
C11 C5 C6 N1 4.2(4)
C21 N1 C6 C1 -104.0(3)
Fe N1 C6 C1 68.8(2)
C21 N1 C6 C5 77.7(3)
Fe N1 C6 C5 -109.5(2)
C3 C2 C7 C10 -9.0(4)
C1 C2 C7 C10 172.8(2)
C3 C2 C7 C9 111.3(3)
C1 C2 C7 C9 -66.9(3)
C3 C2 C7 C8 -129.8(3)
C1 C2 C7 C8 52.0(3)
C4 C5 C11 C12 -52.9(3)
C6 C5 C11 C12 125.7(3)
C4 C5 C11 C14 -172.3(2)
C6 C5 C11 C14 6.3(4)
C4 C5 C11 C13 65.5(3)
C6 C5 C11 C13 -116.0(3)
C20 C15 C16 C17 1.5(4)
C15 C16 C17 C18 -1.8(4)
C16 C17 C18 C19 0.9(4)
C17 C18 C19 C20 0.2(4)
C18 C19 C20 C15 -0.6(4)
C18 C19 C20 C21 176.1(2)
C16 C15 C20 C19 -0.3(4)
C16 C15 C20 C21 -176.8(2)
C6 N1 C21 C20 -6.1(4)
Fe N1 C21 C20 -178.77(17)
C6 N1 C21 C22 176.31(19)
Fe N1 C21 C22 3.6(3)
C19 C20 C21 N1 -131.9(3)
C15 C20 C21 N1 44.6(4)
C19 C20 C21 C22 45.6(3)
C15 C20 C21 C22 -137.9(2)
C26 N2 C22 C23 -2.1(3)
Fe N2 C22 C23 165.44(17)
C26 N2 C22 C21 -178.66(19)
Fe N2 C22 C21 -11.1(3)
N1 C21 C22 N2 4.5(3)
C20 C21 C22 N2 -173.3(2)
N1 C21 C22 C23 -171.9(2)
C20 C21 C22 C23 10.4(3)
N2 C22 C23 C24 2.2(3)
C21 C22 C23 C24 178.3(2)
C22 C23 C24 C25 -0.7(4)
C23 C24 C25 C26 -1.0(4)
C22 N2 C26 C25 0.4(3)
Fe N2 C26 C25 -167.31(17)
C22 N2 C26 C27 176.8(2)
Fe N2 C26 C27 9.1(3)
C24 C25 C26 N2 1.1(4)
C24 C25 C26 C27 -174.9(2)
C39 N3 C27 C33 4.5(3)
Fe N3 C27 C33 170.61(17)
C39 N3 C27 C26 -175.14(19)
Fe N3 C27 C26 -9.1(3)
N2 C26 C27 N3 0.3(3)
C25 C26 C27 N3 176.6(2)
N2 C26 C27 C33 -179.4(2)
C25 C26 C27 C33 -3.0(4)
C33 C28 C29 C30 -1.4(4)
C28 C29 C30 C31 -1.0(4)
C29 C30 C31 C32 2.0(4)
C30 C31 C32 C33 -0.5(4)
C29 C28 C33 C32 2.8(4)
C29 C28 C33 C27 -177.8(2)
C31 C32 C33 C28 -1.8(4)
C31 C32 C33 C27 178.8(2)
N3 C27 C33 C28 116.4(3)
C26 C27 C33 C28 -63.9(3)
N3 C27 C33 C32 -64.2(3)
C26 C27 C33 C32 115.5(3)
C39 C34 C35 C36 -1.5(4)
C39 C34 C35 C40 175.7(2)
C34 C35 C36 C37 -0.2(4)
C40 C35 C36 C37 -177.2(2)
C35 C36 C37 C38 0.5(4)
C36 C37 C38 C39 0.9(4)
C36 C37 C38 C44 -179.8(2)
C37 C38 C39 C34 -2.6(3)
C44 C38 C39 C34 178.3(2)
C37 C38 C39 N3 -179.2(2)
C44 C38 C39 N3 1.6(4)
C35 C34 C39 C38 3.0(4)
C35 C34 C39 N3 -179.9(2)
C27 N3 C39 C38 -90.8(3)
Fe N3 C39 C38 103.7(2)
C27 N3 C39 C34 92.2(3)
Fe N3 C39 C34 -73.3(2)
C36 C35 C40 C42 -131.6(3)
C34 C35 C40 C42 51.5(3)
C36 C35 C40 C43 -9.5(4)
C34 C35 C40 C43 173.6(2)
C36 C35 C40 C41 110.1(3)
C34 C35 C40 C41 -66.8(3)
C37 C38 C44 C47 175.8(2)
C39 C38 C44 C47 -5.1(4)
C37 C38 C44 C46 -62.8(3)
C39 C38 C44 C46 116.3(3)
C37 C38 C44 C45 55.9(3)
C39 C38 C44 C45 -125.0(3)
